data_7251485
loop_
_publ_author_name
'Alfuth, Jan'
'Chojnacki, Jaros\/law'
'Po\/lo\'nski, Tadeusz'
'Olszewska, Teresa'

_publ_section_title
;
 Structural diversity of supramolecular networks composed of
 2,1,3-chalcogenadiazole silver(i) complexes: the role of chalcogen
 bonding in molecular self--assembly
;
_journal_issue 7
_journal_name_full CrystEngComm
_journal_page_first 1206
_journal_page_last 1214
_journal_paper_doi 10.1039/D5CE00963D
_journal_volume 28
_journal_year 2026
_chemical_formula_moiety 'C8 H8 Ag N2 Se, N O3, H2 O'
_chemical_formula_sum 'C8 H10 Ag N3 O4 Se'
_chemical_formula_weight 399.02
_space_group_crystal_system orthorhombic
_space_group_IT_number 61
_space_group_name_Hall '-P 2ac 2ab'
_space_group_name_H-M_alt 'P b c a'
_atom_sites_solution_hydrogens mixed
_audit_creation_date 2021-02-12
_audit_creation_method
;
Olex2 1.2
(compiled 2018.05.29 svn.r3508 for OlexSys, GUI svn.r5506)
;
_audit_update_record
;
2025-09-04 deposited with the CCDC.	2026-01-05 downloaded from the CCDC.
;
_cell_angle_alpha 90
_cell_angle_beta 90
_cell_angle_gamma 90
_cell_formula_units_Z 8
_cell_length_a 13.3558(5)
_cell_length_b 7.1039(3)
_cell_length_c 23.5974(14)
_cell_measurement_reflns_used 38680
_cell_measurement_temperature 120(2)
_cell_measurement_theta_max 29.64
_cell_measurement_theta_min 2.30
_cell_volume 2238.88(18)
_computing_cell_refinement 'X-Area Recipe 1.33.0.0 (STOE, 2015)'
_computing_data_collection 'X-Area WinXpose 2.0.22.0 (STOE, 2016)'
_computing_data_reduction 'X-Area Integrate 1.72.0.0 (STOE, 2018) X-Area X-Red32 1.63.4.0 (STOE, 2017)'
_computing_molecular_graphics 'Olex2 (Dolomanov et al., 2009)'
_computing_publication_material 'Olex2 (Dolomanov et al., 2009)'
_computing_structure_refinement 'ShelXL (Sheldrick, 2015)'
_computing_structure_solution 'ShelXT (Sheldrick, 2015)'
_diffrn_ambient_temperature 120.0
_diffrn_detector_area_resol_mean 6.67
_diffrn_measured_fraction_theta_full 0.999
_diffrn_measured_fraction_theta_max 0.999
_diffrn_measurement_device_type 'STOE IPDS 2T'
_diffrn_measurement_method 'rotation method, \w scans'
_diffrn_radiation_type MoK\a
_diffrn_radiation_wavelength 0.71073
_diffrn_reflns_av_R_equivalents 0.0589
_diffrn_reflns_av_unetI/netI 0.0377
_diffrn_reflns_Laue_measured_fraction_full 0.999
_diffrn_reflns_Laue_measured_fraction_max 0.999
_diffrn_reflns_limit_h_max 16
_diffrn_reflns_limit_h_min -14
_diffrn_reflns_limit_k_max 7
_diffrn_reflns_limit_k_min -8
_diffrn_reflns_limit_l_max 29
_diffrn_reflns_limit_l_min -29
_diffrn_reflns_number 10544
_diffrn_reflns_point_group_measured_fraction_full 0.999
_diffrn_reflns_point_group_measured_fraction_max 0.999
_diffrn_reflns_theta_full 25.242
_diffrn_reflns_theta_max 25.999
_diffrn_reflns_theta_min 2.303
_diffrn_source 'GeniX Mo, 0.05 x 0.05 mm2 microfocus'
_exptl_absorpt_coefficient_mu 5.059
_exptl_absorpt_correction_T_max 0.9129
_exptl_absorpt_correction_T_min 0.4613
_exptl_absorpt_correction_type integration
_exptl_absorpt_process_details
'STOE X-Red32, absorption correction by Gaussian integration, analogous to P. Coppens, "The Evaluation of Absorption and Extinction in Single-Crystal Structure Analysis", published in F. R. Ahmed (Editor), "Crystallographic Computing", Munksgaard, Copenhagen (1970), 255 - 270'
_exptl_crystal_colour yellow
_exptl_crystal_colour_primary yellow
_exptl_crystal_density_diffrn 2.368
_exptl_crystal_density_method 'not measured'
_exptl_crystal_description column
_exptl_crystal_F_000 1536
_exptl_crystal_size_max 0.54
_exptl_crystal_size_mid 0.12
_exptl_crystal_size_min 0.04
_refine_diff_density_max 3.386
_refine_diff_density_min -3.730
_refine_diff_density_rms 0.357
_refine_ls_extinction_coef 0.0018(5)
_refine_ls_extinction_expression Fc^*^=kFc[1+0.001xFc^2^\l^3^/sin(2\q)]^-1/4^
_refine_ls_extinction_method 'SHELXL-2018/3 (Sheldrick 2018)'
_refine_ls_goodness_of_fit_ref 1.113
_refine_ls_hydrogen_treatment mixed
_refine_ls_matrix_type full
_refine_ls_number_parameters 163
_refine_ls_number_reflns 2199
_refine_ls_number_restraints 2
_refine_ls_restrained_S_all 1.112
_refine_ls_R_factor_all 0.0847
_refine_ls_R_factor_gt 0.0762
_refine_ls_shift/su_max 0.001
_refine_ls_shift/su_mean 0.000
_refine_ls_structure_factor_coef Fsqd
_refine_ls_weighting_details 'w=1/[\s^2^(Fo^2^)+(0.1350P)^2^+14.3992P] where P=(Fo^2^+2Fc^2^)/3'
_refine_ls_weighting_scheme calc
_refine_ls_wR_factor_gt 0.1916
_refine_ls_wR_factor_ref 0.2005
_reflns_Friedel_coverage 0.000
_reflns_number_gt 1862
_reflns_number_total 2199
_reflns_threshold_expression 'I > 2\s(I)'
_cod_data_source_file d5ce00963d2.cif
_cod_data_source_block 4
_cod_depositor_comments 'Adding full bibliography for 7251474--7251487.cif.'
_cod_database_code 7251485
_shelx_shelxl_version_number 2018/3
_shelx_space_group_comment
;
The symmetry employed for this shelxl refinement is uniquely defined
by the following loop, which should always be used as a source of
symmetry information in preference to the above space-group names.
They are only intended as comments.
;
_shelx_estimated_absorpt_t_max 0.823
_shelx_estimated_absorpt_t_min 0.171
_olex2_refinement_description
;
1. Fixed Uiso
 At 1.2 times of:
  All C(H) groups
 At 1.5 times of:
  All C(H,H,H) groups, All O(H,H) groups
2. Restrained distances
 O4-H4A = O4-H4B
 0.87 with sigma of 0.02
3.a Aromatic/amide H refined with riding coordinates:
 C3(H3), C6(H6)
3.b Idealised Me refined as rotating group:
 C7(H7A,H7B,H7C), C8(H8A,H8B,H8C)
;
_olex2_submission_special_instructions 'No special instructions were received'

loop_
_space_group_symop_operation_xyz
'x, y, z'
'-x+1/2, -y, z+1/2'
'-x, y+1/2, -z+1/2'
'x+1/2, -y+1/2, -z'
'-x, -y, -z'
'x-1/2, y, -z-1/2'
'x, -y-1/2, z-1/2'
'-x-1/2, y-1/2, z'

loop_
_atom_site_label
_atom_site_type_symbol
_atom_site_fract_x
_atom_site_fract_y
_atom_site_fract_z
_atom_site_U_iso_or_equiv
_atom_site_adp_type
_atom_site_occupancy
_atom_site_site_symmetry_order
_atom_site_calc_flag
_atom_site_refinement_flags_posn
_atom_site_refinement_flags_adp
_atom_site_refinement_flags_occupancy
_atom_site_disorder_assembly
_atom_site_disorder_group
Ag1 Ag 0.49582(4) 0.44542(10) 0.72968(3) 0.0230(3) Uani 1 1 d . . . . .
C1 C 0.7095(6) 0.5148(11) 0.6746(3) 0.0191(16) Uani 1 1 d . . . . .
N1 N 0.6559(5) 0.4569(10) 0.7191(3) 0.0192(14) Uani 1 1 d . . . . .
Se1 Se 0.73816(6) 0.39056(12) 0.77598(3) 0.0172(3) Uani 1 1 d . . . . .
O1 O 0.4309(4) 0.7490(8) 0.6689(3) 0.0259(13) Uani 1 1 d . . . . .
O2 O 0.4063(6) 0.6252(9) 0.5860(3) 0.0401(18) Uani 1 1 d . . . . .
C2 C 0.8177(6) 0.5052(11) 0.6833(3) 0.0179(16) Uani 1 1 d . . . . .
N2 N 0.8447(5) 0.4435(10) 0.7336(3) 0.0180(14) Uani 1 1 d . . . . .
O3 O 0.3724(5) 0.9196(8) 0.6002(3) 0.0288(14) Uani 1 1 d . . . . .
C3 C 0.8795(6) 0.5604(11) 0.6382(4) 0.0207(17) Uani 1 1 d . . . . .
H3 H 0.950016 0.555267 0.643122 0.025 Uiso 1 1 calc R . . . .
N3 N 0.4033(5) 0.7653(10) 0.6178(3) 0.0231(15) Uani 1 1 d . . . . .
C4 C 0.8424(6) 0.6207(11) 0.5879(4) 0.0200(16) Uani 1 1 d . . . . .
C5 C 0.7333(6) 0.6263(11) 0.5796(4) 0.0183(16) Uani 1 1 d . . . . .
C6 C 0.6706(6) 0.5749(11) 0.6222(4) 0.0210(17) Uani 1 1 d . . . . .
H6 H 0.600156 0.579525 0.616636 0.025 Uiso 1 1 calc R . . . .
C7 C 0.9115(6) 0.6787(12) 0.5411(4) 0.0248(18) Uani 1 1 d . . . . .
H7A H 0.905914 0.814714 0.534991 0.037 Uiso 1 1 calc GR . . . .
H7B H 0.893354 0.611993 0.506280 0.037 Uiso 1 1 calc GR . . . .
H7C H 0.980600 0.647341 0.551532 0.037 Uiso 1 1 calc GR . . . .
C8 C 0.6925(6) 0.6892(13) 0.5232(4) 0.0254(17) Uani 1 1 d . . . . .
H8A H 0.719896 0.813309 0.513718 0.038 Uiso 1 1 calc GR . . . .
H8B H 0.619365 0.696871 0.525253 0.038 Uiso 1 1 calc GR . . . .
H8C H 0.711789 0.598435 0.493872 0.038 Uiso 1 1 calc GR . . . .
O4 O 0.3864(5) 0.2913(10) 0.6502(3) 0.0268(13) Uani 1 1 d D . . . .
H4A H 0.396(9) 0.366(13) 0.622(3) 0.040 Uiso 1 1 d DR . . . .
H4B H 0.376(8) 0.203(11) 0.626(4) 0.040 Uiso 1 1 d DR . . . .

loop_
_atom_site_aniso_label
_atom_site_aniso_U_11
_atom_site_aniso_U_22
_atom_site_aniso_U_33
_atom_site_aniso_U_23
_atom_site_aniso_U_13
_atom_site_aniso_U_12
Ag1 0.0058(4) 0.0301(5) 0.0330(5) 0.0004(3) 0.0019(2) -0.0001(2)
C1 0.009(4) 0.019(4) 0.029(4) -0.003(3) 0.005(3) 0.001(3)
N1 0.011(3) 0.016(3) 0.031(4) 0.000(3) 0.001(3) -0.005(3)
Se1 0.0062(5) 0.0189(5) 0.0266(5) 0.0005(3) 0.0007(3) -0.0002(3)
O1 0.016(3) 0.033(3) 0.029(3) -0.003(3) -0.003(2) 0.002(3)
O2 0.055(5) 0.030(4) 0.036(4) -0.006(3) 0.005(3) 0.002(3)
C2 0.005(3) 0.018(4) 0.030(4) -0.004(3) -0.001(3) 0.000(3)
N2 0.005(3) 0.021(3) 0.028(4) -0.006(3) -0.006(2) 0.003(3)
O3 0.030(3) 0.025(3) 0.031(4) 0.003(2) 0.000(3) 0.004(3)
C3 0.006(3) 0.027(4) 0.028(5) 0.000(3) 0.005(3) -0.002(3)
N3 0.017(3) 0.022(3) 0.030(4) -0.002(3) 0.003(3) -0.008(3)
C4 0.015(4) 0.018(3) 0.026(4) 0.000(3) -0.002(3) -0.001(3)
C5 0.012(4) 0.016(3) 0.027(4) -0.001(3) -0.002(3) -0.002(3)
C6 0.012(4) 0.020(4) 0.031(4) -0.001(3) 0.003(3) 0.004(3)
C7 0.016(4) 0.023(4) 0.035(5) 0.001(4) 0.003(3) 0.002(4)
C8 0.019(4) 0.028(4) 0.030(4) 0.000(3) -0.002(3) 0.002(4)
O4 0.020(3) 0.034(3) 0.026(3) -0.002(3) -0.003(2) 0.002(3)

loop_
_atom_type_symbol
_atom_type_description
_atom_type_scat_dispersion_real
_atom_type_scat_dispersion_imag
_atom_type_scat_source
C C 0.0033 0.0016 'International Tables Vol C Tables 4.2.6.8 and 6.1.1.4'
H H 0.0000 0.0000 'International Tables Vol C Tables 4.2.6.8 and 6.1.1.4'
Ag Ag -0.8971 1.1015 'International Tables Vol C Tables 4.2.6.8 and 6.1.1.4'
N N 0.0061 0.0033 'International Tables Vol C Tables 4.2.6.8 and 6.1.1.4'
O O 0.0106 0.0060 'International Tables Vol C Tables 4.2.6.8 and 6.1.1.4'
Se Se -0.0929 2.2259 'International Tables Vol C Tables 4.2.6.8 and 6.1.1.4'

loop_
_geom_angle_atom_site_label_1
_geom_angle_atom_site_label_2
_geom_angle_atom_site_label_3
_geom_angle
_geom_angle_site_symmetry_1
_geom_angle_site_symmetry_3
_geom_angle_publ_flag
N1 Ag1 N2 163.3(3) . 6_557 ?
N1 C1 C2 113.9(7) . . ?
N1 C1 C6 125.9(7) . . ?
C6 C1 C2 120.2(7) . . ?
C1 N1 Ag1 129.4(6) . . ?
C1 N1 Se1 109.9(6) . . ?
Se1 N1 Ag1 120.6(4) . . ?
N2 Se1 N1 90.8(3) . . ?
N2 C2 C1 114.5(7) . . ?
N2 C2 C3 128.1(7) . . ?
C3 C2 C1 117.5(7) . . ?
Se1 N2 Ag1 120.9(3) . 6_657 ?
C2 N2 Ag1 127.3(6) . 6_657 ?
C2 N2 Se1 111.0(5) . . ?
C4 C3 C2 122.6(8) . . ?
O2 N3 O1 119.4(7) . . ?
O3 N3 O1 119.8(7) . . ?
O3 N3 O2 120.8(7) . . ?
C3 C4 C5 119.2(8) . . ?
C3 C4 C7 120.5(7) . . ?
C5 C4 C7 120.3(7) . . ?
C4 C5 C8 119.0(7) . . ?
C6 C5 C4 120.3(8) . . ?
C6 C5 C8 120.7(7) . . ?
C5 C6 C1 120.3(7) . . ?

loop_
_geom_bond_atom_site_label_1
_geom_bond_atom_site_label_2
_geom_bond_distance
_geom_bond_site_symmetry_2
_geom_bond_publ_flag
Ag1 N1 2.154(7) . ?
Ag1 N2 2.197(7) 6_557 ?
C1 N1 1.335(10) . ?
C1 C2 1.462(11) . ?
C1 C6 1.407(12) . ?
N1 Se1 1.798(7) . ?
Se1 N2 1.780(7) . ?
O1 N3 1.265(9) . ?
O2 N3 1.248(10) . ?
C2 N2 1.314(10) . ?
C2 C3 1.403(11) . ?
O3 N3 1.243(9) . ?
C3 C4 1.355(12) . ?
C4 C5 1.471(10) . ?
C4 C7 1.497(12) . ?
C5 C6 1.360(11) . ?
C5 C8 1.506(11) . ?

loop_
_geom_hbond_atom_site_label_D
_geom_hbond_atom_site_label_H
_geom_hbond_atom_site_label_A
_geom_hbond_distance_DH
_geom_hbond_distance_HA
_geom_hbond_distance_DA
_geom_hbond_angle_DHA
_geom_hbond_site_symmetry_A
_geom_hbond_publ_flag
O4 H4A O2 0.86(2) 2.03(6) 2.827(10) 153(11) . yes
